data_2013173
loop_
_publ_author_name
'Popovi\'c, Zora'
'Pavlovi\'c, Gordana'
'Soldin, \<Zeljka'
'Trali\'c-Kulenovi\'c, Vesna'
'Racan\'e, Livio'

_publ_section_title
;
 Bis(7-amino-1,3-benzothiazole-\k<i>N</i>^3^)dichlorozinc(II)
;
_journal_issue 1
_journal_name_full 'Acta Crystallographica Section C'
_journal_page_first m4
_journal_page_last m6
_journal_paper_doi 10.1107/S0108270102020668
_journal_volume 59
_journal_year 2003
_chemical_formula_iupac '[Zn Cl2 (C7 H6 N2 S)~2~]'
_chemical_formula_moiety 'C14 H12 Cl2 N4 S2 Zn'
_chemical_formula_sum 'C14 H12 Cl2 N4 S2 Zn'
_chemical_formula_weight 436.67
_chemical_name_common 'bis(7-aminobenzothiazole)zinc(II) chloride'
_chemical_name_systematic
;
Bis(7-amino-1,3-benzothiazole-\kN^3^)dichlorozinc(II)
;
_space_group_IT_number 14
_symmetry_cell_setting monoclinic
_symmetry_space_group_name_Hall '-P 2ybc'
_symmetry_space_group_name_H-M 'P 1 21/c 1'
_atom_sites_solution_hydrogens geom
_atom_sites_solution_primary direct
_atom_sites_solution_secondary mixed
_audit_creation_method SHELXL97
_cell_angle_alpha 90
_cell_angle_beta 91.587(9)
_cell_angle_gamma 90
_cell_formula_units_Z 4
_cell_length_a 10.5620(7)
_cell_length_b 11.4321(18)
_cell_length_c 13.7109(13)
_cell_measurement_reflns_used 60
_cell_measurement_temperature 293(2)
_cell_measurement_theta_max 18
_cell_measurement_theta_min 10
_cell_volume 1654.9(3)
_computing_cell_refinement STADI4
_computing_data_collection 'STADI4 (Stoe & Cie, 1995)'
_computing_data_reduction 'X-RED (Stoe & Cie, 1995)'
_computing_molecular_graphics 'PLATON98 (Spek, 1998) and XP (Siemens, 1994)'
_computing_publication_material SHELXL97
_computing_structure_refinement 'SHELXL97 (Sheldrick, 1997)'
_computing_structure_solution 'SHELXS97 (Sheldrick, 1997)'
_diffrn_ambient_temperature 293(2)
_diffrn_measured_fraction_theta_full 0.996
_diffrn_measured_fraction_theta_max 0.996
_diffrn_measurement_device_type 'Philips PW 1100 (upgraded by Stoe)'
_diffrn_measurement_method \q/2\q
_diffrn_radiation_monochromator graphite
_diffrn_radiation_source 'fine-focus sealed tube'
_diffrn_radiation_type MoK\a
_diffrn_radiation_wavelength 0.71073
_diffrn_reflns_av_R_equivalents 0.023
_diffrn_reflns_av_sigmaI/netI 0.042
_diffrn_reflns_limit_h_max 14
_diffrn_reflns_limit_h_min -14
_diffrn_reflns_limit_k_max 16
_diffrn_reflns_limit_k_min -5
_diffrn_reflns_limit_l_max 19
_diffrn_reflns_limit_l_min 0
_diffrn_reflns_number 7185
_diffrn_reflns_theta_full 30.00
_diffrn_reflns_theta_max 30.00
_diffrn_reflns_theta_min 2.99
_diffrn_standards_decay_% 5
_diffrn_standards_interval_time 120
_diffrn_standards_number 5
_exptl_absorpt_coefficient_mu 2.061
_exptl_absorpt_correction_T_max 0.690
_exptl_absorpt_correction_T_min 0.486
_exptl_absorpt_correction_type '\y scan'
_exptl_absorpt_process_details '(X-RED; Stoe & Cie, 1995)'
_exptl_crystal_colour green-grey
_exptl_crystal_density_diffrn 1.753
_exptl_crystal_density_meas ?
_exptl_crystal_density_method 'not measured'
_exptl_crystal_description prism
_exptl_crystal_F_000 880
_exptl_crystal_size_max 0.55
_exptl_crystal_size_mid 0.30
_exptl_crystal_size_min 0.18
_refine_diff_density_max 0.32
_refine_diff_density_min -0.62
_refine_ls_extinction_method none
_refine_ls_goodness_of_fit_ref 1.016
_refine_ls_hydrogen_treatment mixed
_refine_ls_matrix_type full
_refine_ls_number_parameters 224
_refine_ls_number_reflns 4795
_refine_ls_number_restraints 0
_refine_ls_restrained_S_all 1.016
_refine_ls_R_factor_all 0.069
_refine_ls_R_factor_gt 0.032
_refine_ls_shift/su_max 0.001
_refine_ls_shift/su_mean 0.000
_refine_ls_structure_factor_coef Fsqd
_refine_ls_weighting_details 'calc w = 1/[\s^2^(Fo^2^)+(0.0322P)^2^+0.3308P] where P=(Fo^2^+2Fc^2^)/3'
_refine_ls_weighting_scheme calc
_refine_ls_wR_factor_gt 0.066
_refine_ls_wR_factor_ref 0.075
_reflns_number_gt 3220
_reflns_number_total 4795
_reflns_threshold_expression I>2\s(I)
_cod_data_source_file jz1531.cif
_cod_data_source_block I
_cod_depositor_comments
;
The following automatic conversions were performed:

'_exptl_crystal_density_meas' value 'not measured' was changed to '?'
- the value is perceived as not measured.

Automatic conversion script
Id: cif_fix_values 3008 2015-01-20 13:52:24Z robertas 

The following automatic conversions were performed:

'_atom_sites_solution_secondary' value 'geom and difmap' was changed
to 'mixed'.

Automatic conversion script
Id: cif_fix_values 6452 2018-10-05 10:23:21Z andrius 
;
_cod_original_sg_symbol_H-M 'P 21/c'
_cod_database_code 2013173
_cod_database_fobs_code 2013173

loop_
_symmetry_equiv_pos_as_xyz
'x, y, z'
'-x, y+1/2, -z+1/2'
'-x, -y, -z'
'x, -y-1/2, z-1/2'

loop_
_atom_site_label
_atom_site_fract_x
_atom_site_fract_y
_atom_site_fract_z
_atom_site_U_iso_or_equiv
_atom_site_adp_type
_atom_site_calc_flag
_atom_site_refinement_flags
_atom_site_occupancy
_atom_site_disorder_assembly
_atom_site_disorder_group
_atom_site_type_symbol
Zn1 0.31079(2) 0.97158(2) 0.229511(17) 0.03043(7) Uani d . 1 . . Zn
Cl1 0.46237(5) 1.03226(6) 0.13158(4) 0.04539(15) Uani d . 1 . . Cl
Cl2 0.30617(5) 0.78150(5) 0.26358(5) 0.04334(14) Uani d . 1 . . Cl
S1 0.48206(5) 1.18441(5) 0.48233(4) 0.03663(13) Uani d . 1 . . S
S2 0.00187(5) 1.21301(5) 0.12331(5) 0.03987(14) Uani d . 1 . . S
N1 0.35334(16) 1.06073(16) 0.35860(12) 0.0302(4) Uani d . 1 . . N
N2 0.3768(2) 1.1500(2) 0.69936(16) 0.0430(5) Uani d . 1 . . N
H1N2 0.445(3) 1.180(3) 0.686(2) 0.071(11) Uiso d . 1 . . H
H2N2 0.374(4) 1.113(3) 0.751(3) 0.090(13) Uiso d . 1 . . H
N3 0.14292(15) 1.04391(15) 0.18348(12) 0.0293(4) Uani d . 1 . . N
N4 -0.25644(19) 1.1182(2) 0.02752(17) 0.0443(5) Uani d . 1 . . N
H1N4 -0.326(4) 1.092(3) 0.015(3) 0.079(11) Uiso d . 1 . . H
H2N4 -0.264(3) 1.178(3) 0.055(2) 0.047(9) Uiso d . 1 . . H
C1 0.4496(2) 1.13145(19) 0.36779(16) 0.0342(5) Uani d . 1 . . C
H1 0.4981 1.1520 0.3149 0.041 Uiso calc R 1 . . H
C2 0.29699(19) 1.04249(18) 0.44853(15) 0.0299(4) Uani d . 1 . . C
C3 0.1946(2) 0.9692(2) 0.46457(18) 0.0420(5) Uani d . 1 . . C
H3 0.1534 0.9301 0.4133 0.050 Uiso calc R 1 . . H
C4 0.1565(3) 0.9567(2) 0.55931(19) 0.0513(7) Uani d . 1 . . C
H4 0.0880 0.9084 0.5719 0.062 Uiso calc R 1 . . H
C5 0.2177(2) 1.0143(2) 0.63705(18) 0.0472(6) Uani d . 1 . . C
H5 0.1899 1.0023 0.7000 0.057 Uiso calc R 1 . . H
C6 0.3191(2) 1.0894(2) 0.62253(15) 0.0335(5) Uani d . 1 . . C
C7 0.35661(18) 1.10309(18) 0.52547(15) 0.0290(4) Uani d . 1 . . C
C8 0.03073(18) 0.99127(18) 0.14892(14) 0.0279(4) Uani d . 1 . . C
C9 0.0047(2) 0.8715(2) 0.14695(16) 0.0368(5) Uani d . 1 . . C
H9 0.0628 0.8168 0.1710 0.044 Uiso calc R 1 . . H
C10 -0.1116(2) 0.8383(2) 0.10742(17) 0.0416(5) Uani d . 1 . . C
H10 -0.1320 0.7591 0.1055 0.050 Uiso calc R 1 . . H
C11 -0.1995(2) 0.9187(2) 0.07029(16) 0.0385(5) Uani d . 1 . . C
H11 -0.2765 0.8916 0.0446 0.046 Uiso calc R 1 . . H
C12 -0.17579(18) 1.0375(2) 0.07057(15) 0.0327(5) Uani d . 1 . . C
C13 -0.05774(17) 1.0722(2) 0.11214(14) 0.0290(4) Uani d . 1 . . C
C14 0.1381(2) 1.1568(2) 0.17413(17) 0.0361(5) Uani d . 1 . . C
H14 0.2053 1.2045 0.1941 0.043 Uiso calc R 1 . . H

loop_
_atom_site_aniso_label
_atom_site_aniso_U_11
_atom_site_aniso_U_22
_atom_site_aniso_U_33
_atom_site_aniso_U_12
_atom_site_aniso_U_13
_atom_site_aniso_U_23
Zn1 0.02579(11) 0.03740(15) 0.02792(12) 0.00088(10) -0.00259(8) 0.00064(11)
Cl1 0.0342(3) 0.0698(4) 0.0323(3) -0.0089(3) 0.0045(2) 0.0013(3)
Cl2 0.0408(3) 0.0363(3) 0.0530(3) 0.0049(2) 0.0009(2) 0.0044(3)
S1 0.0333(3) 0.0383(3) 0.0380(3) -0.0077(2) -0.0041(2) -0.0043(2)
S2 0.0338(3) 0.0335(3) 0.0517(3) 0.0047(2) -0.0099(2) -0.0049(3)
N1 0.0301(8) 0.0335(9) 0.0267(8) -0.0016(7) -0.0029(7) 0.0009(7)
N2 0.0475(12) 0.0512(14) 0.0300(10) 0.0061(11) -0.0060(9) -0.0056(10)
N3 0.0244(7) 0.0331(10) 0.0300(8) -0.0007(7) -0.0035(6) -0.0015(7)
N4 0.0285(10) 0.0534(14) 0.0503(12) 0.0062(10) -0.0103(9) -0.0071(11)
C1 0.0335(10) 0.0365(12) 0.0324(10) -0.0048(9) 0.0000(9) 0.0039(9)
C2 0.0286(9) 0.0311(11) 0.0297(9) -0.0001(8) -0.0014(8) -0.0010(8)
C3 0.0408(12) 0.0459(14) 0.0394(12) -0.0135(11) 0.0020(9) -0.0075(11)
C4 0.0505(14) 0.0576(17) 0.0465(14) -0.0195(13) 0.0125(11) 0.0001(12)
C5 0.0528(14) 0.0541(16) 0.0353(12) -0.0002(12) 0.0100(11) 0.0034(11)
C6 0.0354(10) 0.0342(12) 0.0307(10) 0.0083(9) -0.0017(8) -0.0010(9)
C7 0.0275(9) 0.0282(10) 0.0310(10) 0.0026(8) -0.0040(8) 0.0004(8)
C8 0.0260(9) 0.0340(11) 0.0236(9) -0.0022(8) -0.0019(7) -0.0008(8)
C9 0.0374(11) 0.0359(12) 0.0366(11) -0.0014(9) -0.0061(9) 0.0049(10)
C10 0.0409(12) 0.0404(13) 0.0432(13) -0.0118(11) -0.0037(10) 0.0028(11)
C11 0.0281(10) 0.0523(14) 0.0348(11) -0.0111(10) -0.0042(8) -0.0010(11)
C12 0.0233(9) 0.0485(13) 0.0264(9) 0.0010(9) 0.0004(7) -0.0021(10)
C13 0.0228(9) 0.0366(11) 0.0274(9) 0.0002(8) -0.0011(7) -0.0042(9)
C14 0.0287(9) 0.0370(12) 0.0422(12) -0.0026(9) -0.0073(9) -0.0045(10)

loop_
_atom_type_symbol
_atom_type_description
_atom_type_scat_dispersion_real
_atom_type_scat_dispersion_imag
_atom_type_scat_source
C C 0.0033 0.0016 'International Tables Vol C Tables 4.2.6.8 and 6.1.1.4'
H H 0.0000 0.0000 'International Tables Vol C Tables 4.2.6.8 and 6.1.1.4'
Zn Zn 0.2839 1.4301 'International Tables Vol C Tables 4.2.6.8 and 6.1.1.4'
Cl Cl 0.1484 0.1585 'International Tables Vol C Tables 4.2.6.8 and 6.1.1.4'
N N 0.0061 0.0033 'International Tables Vol C Tables 4.2.6.8 and 6.1.1.4'
S S 0.1246 0.1234 'International Tables Vol C Tables 4.2.6.8 and 6.1.1.4'

loop_
_geom_angle_atom_site_label_1
_geom_angle_atom_site_label_2
_geom_angle_atom_site_label_3
_geom_angle
_geom_angle_publ_flag
N3 Zn1 N1 103.30(7) yes
N3 Zn1 Cl2 115.92(5) yes
N1 Zn1 Cl2 107.79(5) yes
N3 Zn1 Cl1 108.67(5) yes
N1 Zn1 Cl1 102.60(5) yes
Cl2 Zn1 Cl1 116.81(3) yes
C1 S1 C7 89.31(10) yes
C14 S2 C13 89.21(10) yes
C1 N1 C2 110.93(18) yes
C1 N1 Zn1 122.41(15) yes
C2 N1 Zn1 126.11(14) yes
C6 N2 H1N2 114(2) no
C6 N2 H2N2 111(3) no
H1N2 N2 H2N2 117(4) no
C14 N3 C8 111.33(17) yes
C14 N3 Zn1 117.69(14) yes
C8 N3 Zn1 130.59(14) yes
C12 N4 H1N4 113(3) no
C12 N4 H2N4 117(2) no
H1N4 N4 H2N4 108(3) no
N1 C1 S1 116.42(17) no
N1 C1 H1 121.8 no
S1 C1 H1 121.8 no
C3 C2 C7 121.0(2) no
C3 C2 N1 125.50(19) no
C7 C2 N1 113.42(18) no
C4 C3 C2 117.4(2) no
C4 C3 H3 121.3 no
C2 C3 H3 121.3 no
C3 C4 C5 122.0(2) no
C3 C4 H4 119.0 no
C5 C4 H4 119.0 no
C6 C5 C4 121.6(2) no
C6 C5 H5 119.2 no
C4 C5 H5 119.2 no
N2 C6 C5 121.5(2) no
N2 C6 C7 122.2(2) no
C5 C6 C7 116.2(2) no
C2 C7 C6 121.72(19) no
C2 C7 S1 109.91(15) no
C6 C7 S1 128.26(16) no
C9 C8 C13 120.82(19) no
C9 C8 N3 126.32(19) no
C13 C8 N3 112.85(18) no
C10 C9 C8 116.7(2) no
C10 C9 H9 121.7 no
C8 C9 H9 121.7 no
C9 C10 C11 122.6(2) no
C9 C10 H10 118.7 no
C11 C10 H10 118.7 no
C12 C11 C10 121.9(2) no
C12 C11 H11 119.0 no
C10 C11 H11 119.0 no
N4 C12 C11 123.2(2) no
N4 C12 C13 120.9(2) no
C11 C12 C13 115.8(2) no
C8 C13 C12 122.2(2) no
C8 C13 S2 110.18(14) no
C12 C13 S2 127.61(17) no
N3 C14 S2 116.43(16) no
N3 C14 H14 121.8 no
S2 C14 H14 121.8 no

loop_
_geom_bond_atom_site_label_1
_geom_bond_atom_site_label_2
_geom_bond_site_symmetry_2
_geom_bond_distance
_geom_bond_publ_flag
Zn1 N3 . 2.0405(16) yes
Zn1 N1 . 2.0807(17) yes
Zn1 Cl2 . 2.2235(7) yes
Zn1 Cl1 . 2.2285(6) yes
S1 C1 . 1.709(2) yes
S1 C7 . 1.736(2) yes
S2 C14 . 1.707(2) yes
S2 C13 . 1.734(2) yes
N1 C1 . 1.303(3) yes
N1 C2 . 1.399(3) yes
N2 C6 . 1.387(3) yes
N2 H1N2 . 0.82(4) no
N2 H2N2 . 0.83(4) no
N3 C14 . 1.297(3) yes
N3 C8 . 1.400(2) yes
N4 C12 . 1.377(3) yes
N4 H1N4 . 0.81(4) no
N4 H2N4 . 0.78(3) no
C1 H1 . 0.9300 no
C2 C3 . 1.391(3) no
C2 C7 . 1.397(3) no
C3 C4 . 1.378(3) no
C3 H3 . 0.9300 no
C4 C5 . 1.397(4) no
C4 H4 . 0.9300 no
C5 C6 . 1.391(3) no
C5 H5 . 0.9300 no
C6 C7 . 1.408(3) no
C8 C9 . 1.397(3) no
C8 C13 . 1.399(3) no
C9 C10 . 1.382(3) no
C9 H9 . 0.9300 no
C10 C11 . 1.393(3) no
C10 H10 . 0.9300 no
C11 C12 . 1.382(3) no
C11 H11 . 0.9300 no
C12 C13 . 1.413(3) no
C14 H14 . 0.9300 no

loop_
_geom_hbond_atom_site_label_D
_geom_hbond_atom_site_label_H
_geom_hbond_atom_site_label_A
_geom_hbond_site_symmetry_A
_geom_hbond_distance_DH
_geom_hbond_distance_HA
_geom_hbond_distance_DA
_geom_hbond_angle_DHA
_geom_hbond_publ_flag
N2 H1N2 Cl2 3_676 0.82(3) 2.73(3) 3.463(2) 148(3) yes
N2 H2N2 Cl1 3_676 0.83(3) 2.86(3) 3.519(2) 138(3) yes
N4 H1N4 Cl1 3_575 0.81(4) 2.82(4) 3.491(2) 141(4) yes
N4 H2N4 Cl2 2_555 0.79(3) 2.80(3) 3.471(2) 144(3) yes
N4 H1N4 Cl1 1_455 0.81(4) 2.87(4) 3.472(2) 134(4) yes
C1 H1 Cl2 2_655 0.93 2.78 3.619(2) 150 yes

loop_
_geom_torsion_atom_site_label_1
_geom_torsion_atom_site_label_2
_geom_torsion_atom_site_label_3
_geom_torsion_atom_site_label_4
_geom_torsion
_geom_torsion_publ_flag
N3 Zn1 N1 C1 -113.26(18) no
Cl2 Zn1 N1 C1 123.54(17) no
Cl1 Zn1 N1 C1 -0.32(18) no
N3 Zn1 N1 C2 76.03(17) no
Cl2 Zn1 N1 C2 -47.16(17) no
Cl1 Zn1 N1 C2 -171.02(15) no
N1 Zn1 N3 C14 54.29(17) no
Cl2 Zn1 N3 C14 171.92(15) no
Cl1 Zn1 N3 C14 -54.17(17) no
N1 Zn1 N3 C8 -133.61(17) no
Cl2 Zn1 N3 C8 -15.97(18) no
Cl1 Zn1 N3 C8 117.94(16) no
C2 N1 C1 S1 -0.7(2) no
Zn1 N1 C1 S1 -172.66(10) no
C7 S1 C1 N1 1.05(19) no
C1 N1 C2 C3 -178.0(2) no
Zn1 N1 C2 C3 -6.4(3) no
C1 N1 C2 C7 -0.2(3) no
Zn1 N1 C2 C7 171.40(14) no
C7 C2 C3 C4 -1.5(4) no
N1 C2 C3 C4 176.2(2) no
C2 C3 C4 C5 -0.3(4) no
C3 C4 C5 C6 1.2(4) no
C4 C5 C6 N2 177.6(2) no
C4 C5 C6 C7 -0.3(4) no
C3 C2 C7 C6 2.4(3) no
N1 C2 C7 C6 -175.50(19) no
C3 C2 C7 S1 178.89(18) no
N1 C2 C7 S1 1.0(2) no
N2 C6 C7 C2 -179.3(2) no
C5 C6 C7 C2 -1.4(3) no
N2 C6 C7 S1 4.9(3) no
C5 C6 C7 S1 -177.19(18) no
C1 S1 C7 C2 -1.08(16) no
C1 S1 C7 C6 175.1(2) no
C14 N3 C8 C9 179.2(2) no
Zn1 N3 C8 C9 6.7(3) no
C14 N3 C8 C13 0.6(2) no
Zn1 N3 C8 C13 -171.85(14) no
C13 C8 C9 C10 -0.1(3) no
N3 C8 C9 C10 -178.5(2) no
C8 C9 C10 C11 0.5(3) no
C9 C10 C11 C12 0.1(4) no
C10 C11 C12 N4 174.7(2) no
C10 C11 C12 C13 -0.9(3) no
C9 C8 C13 C12 -0.8(3) no
N3 C8 C13 C12 177.83(18) no
C9 C8 C13 S2 -179.30(17) no
N3 C8 C13 S2 -0.7(2) no
N4 C12 C13 C8 -174.4(2) no
C11 C12 C13 C8 1.3(3) no
N4 C12 C13 S2 3.8(3) no
C11 C12 C13 S2 179.53(16) no
C14 S2 C13 C8 0.45(16) no
C14 S2 C13 C12 -178.0(2) no
C8 N3 C14 S2 -0.3(2) no
Zn1 N3 C14 S2 173.27(10) no
C13 S2 C14 N3 -0.09(19) no
